data_7247408
loop_
_publ_author_name
'Lin, Rong-Yan'
'Dai, Ru-Dan'
'Dong, Xin'
'Zhou, Zhao-Hui'

_publ_section_title
;
 Hexnuclear, octanuclear, dodecanuclear, and hexadecnuclear
 polyoxomolybdenum(v)-based porous materials for selective adsorption of
 gases
;
_journal_issue 42
_journal_name_full CrystEngComm
_journal_page_first 5942
_journal_page_last 5950
_journal_paper_doi 10.1039/D3CE00736G
_journal_volume 25
_journal_year 2023
_chemical_formula_moiety 'C16 H23 Mo12 N32 Na4 O30, 12[H2O]'
_chemical_formula_sum 'C16 H47 Mo12 N32 Na4 O42'
_chemical_formula_weight 2603.09
_space_group_crystal_system triclinic
_space_group_IT_number 2
_space_group_name_Hall '-P 1'
_space_group_name_H-M_alt 'P -1'
_atom_sites_solution_hydrogens geom
_atom_sites_solution_primary dual
_audit_creation_date 2022-08-30
_audit_creation_method
;
Olex2 1.3
(compiled 2020.06.28 svn.raecde09e for OlexSys, GUI svn.r6132)
;
_audit_update_record
;
2023-01-20 deposited with the CCDC.	2023-09-14 downloaded from the CCDC.
;
_cell_angle_alpha 98.134(2)
_cell_angle_beta 97.651(2)
_cell_angle_gamma 91.857(2)
_cell_formula_units_Z 2
_cell_length_a 11.8391(3)
_cell_length_b 11.9219(2)
_cell_length_c 25.7883(6)
_cell_measurement_reflns_used 16317
_cell_measurement_temperature 100.00(10)
_cell_measurement_theta_max 70.2480
_cell_measurement_theta_min 3.7510
_cell_volume 3566.31(14)
_computing_cell_refinement 'CrysAlisPro 1.171.41.119a (Rigaku OD, 2021)'
_computing_data_collection 'CrysAlisPro 1.171.41.119a (Rigaku OD, 2021)'
_computing_data_reduction 'CrysAlisPro 1.171.41.119a (Rigaku OD, 2021)'
_computing_molecular_graphics 'Olex2 1.3 (Dolomanov et al., 2009)'
_computing_publication_material 'Olex2 1.3 (Dolomanov et al., 2009)'
_computing_structure_refinement 'SHELXL 2018/3 (Sheldrick, 2015)'
_computing_structure_solution 'SHELXT  (Sheldrick, 2015)'
_diffrn_ambient_environment N~2~
_diffrn_ambient_temperature 100.00(10)
_diffrn_detector 'Hybrid Pixel Array Detector'
_diffrn_detector_area_resol_mean 10.0000
_diffrn_detector_type HyPix
_diffrn_measured_fraction_theta_full 0.990
_diffrn_measured_fraction_theta_max 0.965
_diffrn_measurement_details
;
List of Runs (angles in degrees, time in seconds):

  # Type    Start    End  Width  t~exp~   \w     \q     \k     \f   Frames
#--------------------------------------------------------------------------
  1  \w     48.00 108.00   0.50   18.00    --   92.20-108.00   5.00  120
  2  \w     88.00 125.00   0.50   18.00    --   92.20 108.00 102.00   74
  3  \w   -102.00 -76.00   0.50   18.00    --  -94.70 108.00 102.00   52
  4  \w   -166.00 -85.00   0.50   18.00    --  -94.70-108.00   5.00  162
  5  \w    -15.00  26.00   0.50    0.70    --   -1.25 -99.00-180.00   82
  6  \w    -18.00  21.00   0.50    0.70    --   -1.25 -99.00  30.00   78
  7  \w    -17.00  31.00   0.50    0.70    --   -1.25 -99.00 -30.00   96
  8  \w    -60.00 -13.00   0.50    0.70    --   -1.25 -38.00 -60.00   94
  9  \w    -70.00   8.00   0.50    0.70    --   -1.25 -38.00-120.00  156
 10  \w     81.00 107.00   0.50   18.00    --   92.20-125.00  60.00   52
 11  \w     61.00 102.00   0.50   18.00    --   92.20 -99.00-150.00   82
 12  \w     21.00  51.00   0.50   18.00    --   92.20 -99.00-150.00   60
 13  \w     21.00  62.00   0.50   18.00    --   92.20-125.00  60.00   82
 14  \w     30.00  56.00   0.50   18.00    --   92.20-125.00-150.00   52
 15  \w     23.00  67.00   0.50   18.00    --   92.20 -57.00-150.00   88
 16  \w     42.00  68.00   0.50   18.00    --   92.20-125.00 150.00   52
 17  \w     80.00 111.00   0.50   18.00    --   92.20-125.00 150.00   62
 18  \w     78.00 164.00   0.50   18.00    --   92.20  57.00  30.00  172
 19  \w     63.00 107.00   0.50   18.00    --   92.20 -77.00  90.00   88
 20  \w     61.00 112.00   0.50   18.00    --   92.20-125.00-150.00  102
 21  \w     80.00 110.00   0.50   18.00    --   92.20  57.00-150.00   60
 22  \w     21.00  67.00   0.50   18.00    --   92.20 -57.00-120.00   92
 23  \w     49.00  74.00   0.50   18.00    --   92.20 -99.00-180.00   50
 24  \w     29.00  56.00   0.50   18.00    --   92.20 -77.00  90.00   54
 25  \w     70.00  95.00   0.50   18.00    --   92.20 -99.00   0.00   50
 26  \w   -164.00 -95.00   0.50   18.00    --  -94.70 -38.00-150.00  138
 27  \w    -71.00 -27.00   0.50   18.00    --  -94.70 125.00-120.00   88
 28  \w   -160.00 -89.00   0.50   18.00    --  -94.70 -99.00  30.00  142
 29  \w   -105.00 -80.00   0.50   18.00    --  -94.70 125.00-120.00   50
 30  \w    -64.00 -24.00   0.50   18.00    --  -94.70  57.00  60.00   80
 31  \w    -63.00 -24.00   0.50   18.00    --  -94.70  57.00  90.00   78
 32  \w   -167.00 -74.00   0.50   18.00    --  -94.70-125.00 -30.00  186
 33  \w   -110.00 -85.00   0.50   18.00    --  -94.70 -38.00  30.00   50
 34  \w   -105.00 -45.00   0.50   18.00    --  -94.70 125.00 -90.00  120
 35  \w   -111.00 -81.00   0.50   18.00    --  -94.70 -57.00 -30.00   60
 36  \w   -165.00-128.00   0.50   18.00    --  -94.70 -57.00 -30.00   74
;
_diffrn_measurement_device 'four-circle diffractometer'
_diffrn_measurement_device_type 'XtaLAB Synergy R, DW system, HyPix'
_diffrn_measurement_method '\w scans'
_diffrn_orient_matrix_type 'CrysAlisPro convention (1999,Acta A55,543-557)'
_diffrn_orient_matrix_UB_11 -0.0862935000
_diffrn_orient_matrix_UB_12 0.0535291000
_diffrn_orient_matrix_UB_13 0.0346501000
_diffrn_orient_matrix_UB_21 0.0943064000
_diffrn_orient_matrix_UB_22 0.0201760000
_diffrn_orient_matrix_UB_23 0.0481167000
_diffrn_orient_matrix_UB_31 0.0307430000
_diffrn_orient_matrix_UB_32 0.1175330000
_diffrn_orient_matrix_UB_33 -0.0140675000
_diffrn_radiation_monochromator mirror
_diffrn_radiation_probe x-ray
_diffrn_radiation_type 'Cu K\a'
_diffrn_radiation_wavelength 1.54184
_diffrn_reflns_av_R_equivalents 0.0398
_diffrn_reflns_av_unetI/netI 0.0462
_diffrn_reflns_Laue_measured_fraction_full 0.990
_diffrn_reflns_Laue_measured_fraction_max 0.965
_diffrn_reflns_limit_h_max 14
_diffrn_reflns_limit_h_min -14
_diffrn_reflns_limit_k_max 14
_diffrn_reflns_limit_k_min -13
_diffrn_reflns_limit_l_max 31
_diffrn_reflns_limit_l_min -31
_diffrn_reflns_number 39596
_diffrn_reflns_point_group_measured_fraction_full 0.990
_diffrn_reflns_point_group_measured_fraction_max 0.965
_diffrn_reflns_theta_full 67.684
_diffrn_reflns_theta_max 71.249
_diffrn_reflns_theta_min 3.497
_diffrn_source 'Rotating-anode X-ray tube'
_diffrn_source_type 'Rigaku (Cu) X-ray Source'
_exptl_absorpt_coefficient_mu 17.920
_exptl_absorpt_correction_T_max 1.00000
_exptl_absorpt_correction_T_min 0.59749
_exptl_absorpt_correction_type multi-scan
_exptl_absorpt_process_details
;
CrysAlisPro 1.171.41.119a (Rigaku Oxford Diffraction, 2021)
Empirical absorption correction using spherical harmonics,
implemented in SCALE3 ABSPACK scaling algorithm.
;
_exptl_crystal_colour 'clear orangish orange'
_exptl_crystal_colour_lustre clear
_exptl_crystal_colour_modifier orangish
_exptl_crystal_colour_primary orange
_exptl_crystal_density_diffrn 2.424
_exptl_crystal_description block
_exptl_crystal_F_000 2502
_exptl_crystal_size_max 0.1
_exptl_crystal_size_mid 0.1
_exptl_crystal_size_min 0.05
_refine_diff_density_max 2.025
_refine_diff_density_min -1.204
_refine_diff_density_rms 0.171
_refine_ls_extinction_method none
_refine_ls_goodness_of_fit_ref 1.037
_refine_ls_hydrogen_treatment constr
_refine_ls_matrix_type full
_refine_ls_number_parameters 856
_refine_ls_number_reflns 13354
_refine_ls_number_restraints 7
_refine_ls_restrained_S_all 1.037
_refine_ls_R_factor_all 0.0903
_refine_ls_R_factor_gt 0.0764
_refine_ls_shift/su_max 0.000
_refine_ls_shift/su_mean 0.000
_refine_ls_structure_factor_coef Fsqd
_refine_ls_weighting_details 'w=1/[\s^2^(Fo^2^)+(0.0889P)^2^+36.1429P] where P=(Fo^2^+2Fc^2^)/3'
_refine_ls_weighting_scheme calc
_refine_ls_wR_factor_gt 0.1987
_refine_ls_wR_factor_ref 0.2098
_reflns_Friedel_coverage 0.000
_reflns_number_gt 10564
_reflns_number_total 13354
_reflns_threshold_expression 'I > 2\s(I)'
_cod_data_source_file d3ce00736g2.cif
_cod_data_source_block exp_793_auto
_cod_depositor_comments 'Adding full bibliography for 7247406--7247409.cif.'
_cod_database_code 7247408
_shelx_shelxl_version_number 2018/3
_chemical_oxdiff_formula 'Mo C H O N'
_chemical_oxdiff_usercomment 'Ag Cu I P C'
_shelx_space_group_comment
;
The symmetry employed for this shelxl refinement is uniquely defined
by the following loop, which should always be used as a source of
symmetry information in preference to the above space-group names.
They are only intended as comments.
;
_shelx_estimated_absorpt_t_max 0.468
_shelx_estimated_absorpt_t_min 0.267
_reflns_odcompleteness_completeness 99.65
_reflns_odcompleteness_iscentric 1
_reflns_odcompleteness_theta 63.60
_olex2_refinement_description
;
1. Fixed Uiso
 At 1.2 times of:
  All C(H) groups, All N(H,H) groups
2. Rigid bond restraints
 N15, C7
 with sigma for 1-2 distances of 0.01 and sigma for 1-3 distances of 0.005
 N9, N11, C5, N24, C12
 with sigma for 1-2 distances of 0.01 and sigma for 1-3 distances of 0.005
 N12, C6
 with sigma for 1-2 distances of 0.01 and sigma for 1-3 distances of 0.005
 N4, C2
 with sigma for 1-2 distances of 0.01 and sigma for 1-3 distances of 0.005
3. Others
 Fixed Sof: Na5(0.5) Na6(0.5)
4.a Secondary CH2 refined with riding coordinates:
 N4(H4A,H4B)
4.b Aromatic/amide H refined with riding coordinates:
 C9(H9), C13(H13), C11(H11), C15(H15), C3(H3), C5(H5), C7(H7)
4.c X=CH2 refined with riding coordinates:
 N20(H20A,H20B), N32(H32A,H32B), N28(H28A,H28B), N8(H8A,H8B), N16(H16A,H16B),
 N12(H12A,H12B), N24(H24A,H24B)
;
_smtbx_masks_void_probe_radius 1.2
_smtbx_masks_void_truncation_radius 1.2
_olex2_submission_special_instructions 'No special instructions were received'
_oxdiff_exptl_absorpt_empirical_details
;
Empirical correction (ABSPACK) includes:
- Absorption correction using spherical harmonics
- Frame scaling
;
_oxdiff_exptl_absorpt_empirical_full_max 1.710
_oxdiff_exptl_absorpt_empirical_full_min 0.722

loop_
_space_group_symop_operation_xyz
'x, y, z'
'-x, -y, -z'

loop_
_atom_site_label
_atom_site_type_symbol
_atom_site_fract_x
_atom_site_fract_y
_atom_site_fract_z
_atom_site_U_iso_or_equiv
_atom_site_adp_type
_atom_site_occupancy
_atom_site_site_symmetry_order
_atom_site_calc_flag
_atom_site_refinement_flags_posn
_atom_site_refinement_flags_adp
_atom_site_refinement_flags_occupancy
_atom_site_disorder_assembly
_atom_site_disorder_group
Mo11 Mo 0.80288(9) 0.20298(8) 0.24864(4) 0.0662(3) Uani 1 1 d . . . . .
Mo4 Mo 0.93403(9) 0.47378(8) 0.20489(4) 0.0646(3) Uani 1 1 d . . . . .
Mo6 Mo 0.67859(9) 0.63025(8) 0.18724(4) 0.0667(3) Uani 1 1 d . . . . .
Mo12 Mo 0.71085(10) 0.20581(8) 0.15235(4) 0.0666(3) Uani 1 1 d . . . . .
Mo5 Mo 0.71729(10) 0.63074(8) 0.28792(4) 0.0688(3) Uani 1 1 d . . . . .
Mo10 Mo 0.51992(9) 0.36070(9) 0.23134(4) 0.0688(3) Uani 1 1 d . . . . .
Mo3 Mo 0.99729(10) 0.44539(10) 0.30156(4) 0.0728(3) Uani 1 1 d . . . . .
Mo8 Mo 0.73542(11) 0.46723(8) 0.08097(4) 0.0721(3) Uani 1 1 d . . . . .
Mo9 Mo 0.58814(10) 0.38720(9) 0.33162(4) 0.0739(3) Uani 1 1 d . . . . .
Mo7 Mo 0.54143(11) 0.37111(9) 0.09007(4) 0.0757(3) Uani 1 1 d . . . . .
Mo1 Mo 0.80886(12) 0.51519(11) 0.41154(4) 0.0871(4) Uani 1 1 d . . . . .
Mo2 Mo 0.88854(12) 0.31664(11) 0.38992(5) 0.0861(4) Uani 1 1 d . . . . .
O2 O 0.7935(8) 0.5117(6) 0.1605(3) 0.069(2) Uani 1 1 d . . . . .
O5 O 0.8179(7) 0.3146(7) 0.2002(3) 0.0652(19) Uani 1 1 d . . . . .
O6 O 0.6314(7) 0.5193(7) 0.2313(3) 0.068(2) Uani 1 1 d . . . . .
O7 O 0.8662(7) 0.5191(6) 0.2700(3) 0.0637(19) Uani 1 1 d . . . . .
O3 O 0.5846(7) 0.3218(7) 0.1640(3) 0.067(2) Uani 1 1 d . . . . .
O8 O 0.6699(8) 0.1192(7) 0.2048(3) 0.071(2) Uani 1 1 d . . . . .
O9 O 0.6013(8) 0.5297(7) 0.1111(3) 0.071(2) Uani 1 1 d . . . . .
O4 O 0.8798(8) 0.3117(7) 0.3093(3) 0.078(2) Uani 1 1 d . . . . .
O10 O 0.6582(7) 0.3137(6) 0.2717(3) 0.0631(19) Uani 1 1 d . . . . .
O1 O 0.7125(8) 0.5207(8) 0.3396(3) 0.076(2) Uani 1 1 d . . . . .
O11 O 0.6938(8) 0.3080(7) 0.0866(3) 0.067(2) Uani 1 1 d . . . . .
O12 O 1.0409(8) 0.3706(7) 0.2366(4) 0.076(2) Uani 1 1 d . . . . .
O13 O 0.7329(9) 0.3616(8) 0.3918(3) 0.081(2) Uani 1 1 d . . . . .
O14 O 0.4750(8) 0.4622(8) 0.2917(4) 0.082(2) Uani 1 1 d . . . . .
O15 O 1.0187(8) 0.5860(8) 0.2021(4) 0.082(2) Uani 1 1 d . . . . .
O16 O 0.7958(9) 0.1220(7) 0.1176(4) 0.078(2) Uani 1 1 d . . . . .
O17 O 0.9490(8) 0.4700(9) 0.3824(3) 0.084(3) Uani 1 1 d . . . . .
O18 O 0.4270(8) 0.2484(8) 0.2267(4) 0.081(2) Uani 1 1 d . . . . .
O19 O 0.5171(9) 0.2790(9) 0.3514(4) 0.090(3) Uani 1 1 d . . . . .
O20 O 0.5660(9) 0.7148(7) 0.1811(4) 0.080(2) Uani 1 1 d . . . . .
O21 O 0.7873(8) 0.7168(7) 0.2409(4) 0.074(2) Uani 1 1 d . . . . .
O22 O 1.0975(9) 0.5498(9) 0.3228(4) 0.089(3) Uani 1 1 d . . . . .
N21 N 0.9664(9) 0.3866(8) 0.1292(4) 0.069(3) Uani 1 1 d . . . . .
O23 O 0.9087(8) 0.1148(8) 0.2371(4) 0.080(2) Uani 1 1 d . . . . .
O24 O 0.7257(10) 0.4654(8) 0.0146(4) 0.086(3) Uani 1 1 d . . . . .
O25 O 0.6175(8) 0.7173(8) 0.3063(4) 0.083(2) Uani 1 1 d . . . . .
N17 N 0.7648(11) 0.7125(9) 0.1332(4) 0.077(3) Uani 1 1 d . . . . .
N18 N 0.7862(10) 0.6458(9) 0.0856(4) 0.075(3) Uani 1 1 d . . . . .
N30 N 0.5581(11) 0.1203(9) 0.1031(5) 0.082(3) Uani 1 1 d . . . . .
N10 N 0.8478(11) 0.7136(10) 0.3499(5) 0.084(3) Uani 1 1 d . . . . .
N25 N 0.4018(9) 0.4481(9) 0.1799(5) 0.078(3) Uani 1 1 d . . . . .
O26 O 0.4685(10) 0.3714(9) 0.0292(4) 0.098(3) Uani 1 1 d . . . . .
N19 N 0.8418(13) 0.8221(10) 0.0825(5) 0.095(4) Uani 1 1 d . . . . .
N6 N 0.7574(10) 0.1175(9) 0.3117(5) 0.077(3) Uani 1 1 d . . . . .
N29 N 0.4876(11) 0.1901(10) 0.0767(5) 0.088(3) Uani 1 1 d . . . . .
N26 N 0.4006(12) 0.4274(10) 0.1253(5) 0.091(4) Uani 1 1 d . . . . .
N2 N 0.5476(11) 0.5047(10) 0.3988(5) 0.083(3) Uani 1 1 d . . . . .
N9 N 0.8610(12) 0.6819(12) 0.4005(5) 0.095(4) Uani 1 1 d . U . . .
N22 N 0.9063(10) 0.4068(9) 0.0820(4) 0.074(3) Uani 1 1 d . . . . .
O27 O 0.8523(11) 0.5478(11) 0.4761(4) 0.110(4) Uani 1 1 d . . . . .
N14 N 1.1001(12) 0.3207(11) 0.3384(5) 0.094(4) Uani 1 1 d . . . . .
O28 O 0.9272(11) 0.2831(11) 0.4505(4) 0.108(4) Uani 1 1 d . . . . .
N5 N 0.8111(11) 0.1496(11) 0.3643(5) 0.086(3) Uani 1 1 d . . . . .
N20 N 0.7922(13) 0.9029(9) 0.1663(5) 0.096(4) Uani 1 1 d . . . . .
H20A H 0.761038 0.893227 0.194581 0.115 Uiso 1 1 calc R U . . .
H20B H 0.817555 0.970976 0.162359 0.115 Uiso 1 1 calc R U . . .
N1 N 0.6406(13) 0.5584(11) 0.4336(4) 0.091(4) Uani 1 1 d . . . . .
N3 N 0.4842(17) 0.6132(13) 0.4643(6) 0.112(5) Uani 1 1 d . . . . .
N27 N 0.2538(12) 0.5263(14) 0.1417(6) 0.104(4) Uani 1 1 d . . . . .
N23 N 1.0486(13) 0.3033(12) 0.0621(5) 0.099(4) Uani 1 1 d . . . . .
N13 N 1.0558(13) 0.2682(12) 0.3760(5) 0.098(4) Uani 1 1 d . . . . .
N7 N 0.7080(15) -0.0055(12) 0.3629(6) 0.107(4) Uani 1 1 d . . . . .
C10 C 0.8007(15) 0.8158(11) 0.1299(6) 0.084(4) Uani 1 1 d . . . . .
N31 N 0.4200(13) 0.0153(12) 0.0517(6) 0.112(5) Uani 1 1 d . . . . .
N32 N 0.5610(16) -0.0744(12) 0.1016(7) 0.119(5) Uani 1 1 d . . . . .
H32A H 0.624915 -0.068380 0.123848 0.142 Uiso 1 1 calc R U . . .
H32B H 0.527775 -0.141744 0.089289 0.142 Uiso 1 1 calc R U . . .
C9 C 0.8265(14) 0.7149(12) 0.0582(6) 0.084(4) Uani 1 1 d . . . . .
H9 H 0.844225 0.692031 0.023561 0.100 Uiso 1 1 calc R U . . .
C1 C 0.5980(19) 0.6234(15) 0.4718(6) 0.103(5) Uani 1 1 d . . . . .
C13 C 0.3080(14) 0.4751(15) 0.1046(7) 0.093(4) Uani 1 1 d . . . . .
H13 H 0.284399 0.472453 0.067701 0.112 Uiso 1 1 calc R U . . .
N11 N 0.9666(16) 0.8336(16) 0.4059(7) 0.127(5) Uani 1 1 d . U . . .
N28 N 0.2842(14) 0.5391(16) 0.2341(6) 0.124(6) Uani 1 1 d . . . . .
H28A H 0.328660 0.526106 0.262590 0.149 Uiso 1 1 calc R U . . .
H28B H 0.221776 0.576089 0.237217 0.149 Uiso 1 1 calc R U . . .
C2 C 0.460(2) 0.5389(15) 0.4211(9) 0.112(6) Uani 1 1 d . U . . .
C4 C 0.6952(17) 0.0236(13) 0.3133(7) 0.098(5) Uani 1 1 d . . . . .
C11 C 0.9574(16) 0.3608(13) 0.0435(7) 0.097(5) Uani 1 1 d . . . . .
H11 H 0.934514 0.366274 0.007272 0.117 Uiso 1 1 calc R U . . .
N8 N 0.6375(18) -0.0355(13) 0.2714(7) 0.133(6) Uani 1 1 d . . . . .
H8A H 0.638643 -0.013722 0.240236 0.159 Uiso 1 1 calc R U . . .
H8B H 0.597312 -0.097230 0.274131 0.159 Uiso 1 1 calc R U . . .
C12 C 1.0473(17) 0.3231(13) 0.1142(7) 0.097(5) Uani 1 1 d . U . . .
C16 C 0.5164(14) 0.0150(12) 0.0873(6) 0.089(4) Uani 1 1 d . . . . .
C15 C 0.4073(17) 0.1255(14) 0.0451(7) 0.104(5) Uani 1 1 d . . . . .
H15 H 0.349406 0.151762 0.021230 0.125 Uiso 1 1 calc R U . . .
C14 C 0.3112(14) 0.5028(13) 0.1866(7) 0.088(4) Uani 1 1 d . . . . .
C8 C 1.1953(18) 0.2806(19) 0.3326(8) 0.112(6) Uani 1 1 d . . . . .
C3 C 0.778(2) 0.0736(15) 0.3911(7) 0.107(6) Uani 1 1 d . . . . .
H3 H 0.802275 0.075488 0.427893 0.129 Uiso 1 1 calc R U . . .
N16 N 1.2640(17) 0.3133(18) 0.2998(10) 0.167(9) Uani 1 1 d . . . . .
H16A H 1.243478 0.366293 0.280392 0.201 Uiso 1 1 calc R U . . .
H16B H 1.329755 0.281886 0.297514 0.201 Uiso 1 1 calc R U . . .
N15 N 1.2204(17) 0.2012(19) 0.3644(9) 0.158(8) Uani 1 1 d . U . . .
C6 C 0.917(2) 0.8048(18) 0.3541(7) 0.118(6) Uani 1 1 d . U . . .
C5 C 0.930(2) 0.7607(18) 0.4342(11) 0.139(8) Uani 1 1 d . U . . .
H5 H 0.947484 0.762946 0.471315 0.167 Uiso 1 1 calc R U . . .
C7 C 1.1302(19) 0.197(2) 0.3911(10) 0.144(9) Uani 1 1 d . U . . .
H7 H 1.122016 0.148839 0.416993 0.173 Uiso 1 1 calc R U . . .
N12 N 0.9229(19) 0.8619(17) 0.3182(7) 0.157(8) Uani 1 1 d . U . . .
H12A H 0.879032 0.842824 0.287653 0.188 Uiso 1 1 calc R U . . .
H12B H 0.970691 0.921751 0.323050 0.188 Uiso 1 1 calc R U . . .
N4 N 0.3528(18) 0.5021(18) 0.3998(9) 0.150(7) Uani 1 1 d . U . . .
H4A H 0.347185 0.426260 0.401094 0.180 Uiso 1 1 calc R U . . .
H4B H 0.345508 0.510172 0.364919 0.180 Uiso 1 1 calc R U . . .
N24 N 1.124(2) 0.2766(18) 0.1468(8) 0.170(9) Uani 1 1 d . U . . .
H24A H 1.122094 0.288075 0.181165 0.205 Uiso 1 1 calc R U . . .
H24B H 1.176548 0.234572 0.133913 0.205 Uiso 1 1 calc R U . . .
Na1 Na 0.4485(12) -0.2935(10) 0.0729(5) 0.183(5) Uani 1 1 d . . . . .
Na2 Na 0.1634(14) 0.5950(17) 0.4393(5) 0.239(7) Uani 1 1 d . . . . .
Na4 Na 0.3720(17) 0.7447(13) 0.5314(6) 0.231(7) Uani 1 1 d . . . . .
Na5 Na 0.9185(19) 0.344(3) -0.1035(12) 0.220(14) Uani 0.5 1 d . . P . .
Na6 Na 0.8801(19) 0.0036(11) 0.0469(8) 0.146(7) Uani 0.5 1 d . . P . .
O1W O 0.7427(14) 0.1399(13) -0.0015(6) 0.144(6) Uani 1 1 d . . . . .
O2W O 0.884(3) -0.085(2) -0.0337(14) 0.289(16) Uani 1 1 d . . . . .

loop_
_atom_site_aniso_label
_atom_site_aniso_U_11
_atom_site_aniso_U_22
_atom_site_aniso_U_33
_atom_site_aniso_U_23
_atom_site_aniso_U_13
_atom_site_aniso_U_12
Mo11 0.0809(6) 0.0553(5) 0.0605(5) 0.0088(4) -0.0002(5) 0.0135(4)
Mo4 0.0712(6) 0.0585(5) 0.0607(5) 0.0023(4) 0.0027(4) 0.0076(4)
Mo6 0.0806(7) 0.0506(5) 0.0670(6) 0.0075(4) 0.0028(5) 0.0116(4)
Mo12 0.0866(7) 0.0489(5) 0.0594(5) 0.0028(4) -0.0027(5) 0.0052(4)
Mo5 0.0816(7) 0.0560(5) 0.0653(6) -0.0019(4) 0.0071(5) 0.0085(5)
Mo10 0.0704(6) 0.0619(6) 0.0714(6) 0.0084(5) 0.0012(5) 0.0058(5)
Mo3 0.0727(6) 0.0763(6) 0.0627(6) 0.0024(5) -0.0077(5) 0.0100(5)
Mo8 0.1006(8) 0.0579(5) 0.0554(5) 0.0085(4) 0.0008(5) 0.0102(5)
Mo9 0.0841(7) 0.0726(6) 0.0642(6) 0.0081(5) 0.0086(5) 0.0090(5)
Mo7 0.0904(7) 0.0640(6) 0.0653(6) 0.0090(5) -0.0158(5) 0.0050(5)
Mo1 0.1044(9) 0.0932(8) 0.0563(6) -0.0038(5) -0.0006(6) 0.0083(7)
Mo2 0.1006(9) 0.0949(8) 0.0592(6) 0.0144(5) -0.0075(6) 0.0137(7)
O2 0.089(6) 0.053(4) 0.062(5) 0.002(3) 0.007(4) 0.005(4)
O5 0.077(5) 0.061(4) 0.053(4) 0.004(3) 0.000(4) 0.010(4)
O6 0.070(5) 0.059(4) 0.070(5) 0.006(4) -0.003(4) 0.010(4)
O7 0.068(5) 0.055(4) 0.066(5) 0.003(3) 0.008(4) 0.015(4)
O3 0.077(5) 0.056(4) 0.064(5) 0.006(4) -0.004(4) 0.000(4)
O8 0.094(6) 0.056(4) 0.060(5) 0.004(4) 0.002(4) 0.006(4)
O9 0.089(6) 0.063(5) 0.055(4) 0.010(4) -0.012(4) 0.007(4)
O4 0.095(6) 0.071(5) 0.063(5) 0.017(4) -0.013(4) 0.016(5)
O10 0.071(5) 0.062(4) 0.055(4) 0.010(3) 0.002(4) 0.011(4)
O1 0.084(6) 0.079(5) 0.062(5) 0.001(4) 0.008(4) 0.013(5)
O11 0.088(6) 0.062(4) 0.048(4) 0.002(3) 0.001(4) 0.001(4)
O12 0.079(6) 0.071(5) 0.073(5) 0.004(4) 0.003(4) 0.011(4)
O13 0.097(7) 0.087(6) 0.064(5) 0.019(4) 0.011(5) 0.024(5)
O14 0.077(6) 0.084(6) 0.089(6) 0.016(5) 0.022(5) 0.017(5)
O15 0.084(6) 0.081(6) 0.079(6) 0.000(5) 0.017(5) 0.005(5)
O16 0.104(7) 0.056(5) 0.070(5) -0.001(4) 0.007(5) 0.003(4)
O17 0.081(6) 0.100(7) 0.058(5) -0.005(4) -0.021(4) 0.011(5)
O18 0.076(6) 0.076(6) 0.089(6) 0.022(5) 0.001(5) -0.002(4)
O19 0.102(7) 0.087(6) 0.088(7) 0.020(5) 0.028(6) 0.008(5)
O20 0.100(7) 0.068(5) 0.073(5) 0.012(4) 0.008(5) 0.024(5)
O21 0.082(6) 0.054(4) 0.080(6) 0.003(4) -0.002(4) 0.007(4)
O22 0.085(6) 0.095(7) 0.078(6) -0.001(5) -0.005(5) 0.002(5)
N21 0.077(7) 0.062(6) 0.068(6) 0.006(5) 0.009(5) 0.014(5)
O23 0.094(6) 0.071(5) 0.076(6) 0.018(4) 0.006(5) 0.028(5)
O24 0.118(8) 0.076(6) 0.065(5) 0.015(4) 0.007(5) 0.007(5)
O25 0.086(6) 0.070(5) 0.087(6) -0.006(5) 0.011(5) 0.014(5)
N17 0.104(8) 0.060(6) 0.069(6) 0.009(5) 0.014(6) 0.024(6)
N18 0.089(7) 0.062(6) 0.075(7) 0.011(5) 0.013(6) 0.009(5)
N30 0.099(8) 0.057(6) 0.079(7) 0.005(5) -0.018(6) -0.006(6)
N10 0.097(8) 0.061(6) 0.088(8) -0.012(6) 0.016(7) 0.001(6)
N25 0.064(6) 0.064(6) 0.104(9) 0.013(6) 0.003(6) 0.014(5)
O26 0.117(8) 0.088(7) 0.079(6) 0.014(5) -0.024(6) 0.008(6)
N19 0.131(11) 0.064(7) 0.098(9) 0.017(6) 0.039(8) 0.023(7)
N6 0.092(8) 0.061(6) 0.080(7) 0.026(5) 0.003(6) 0.010(5)
N29 0.099(9) 0.069(7) 0.083(8) 0.000(6) -0.020(7) -0.005(6)
N26 0.125(10) 0.077(7) 0.065(7) 0.030(6) -0.029(7) -0.009(7)
N2 0.096(8) 0.089(8) 0.063(6) 0.004(6) 0.017(6) 0.015(7)
N9 0.108(10) 0.103(8) 0.064(7) -0.008(6) -0.011(6) 0.005(6)
N22 0.093(8) 0.072(6) 0.057(6) 0.001(5) 0.016(5) 0.013(6)
O27 0.124(9) 0.117(9) 0.074(6) -0.015(6) -0.005(6) 0.004(7)
N14 0.085(8) 0.097(9) 0.092(9) 0.008(7) -0.018(7) 0.027(7)
O28 0.120(9) 0.134(9) 0.063(6) 0.017(6) -0.014(6) 0.006(7)
N5 0.100(9) 0.094(8) 0.066(7) 0.026(6) -0.003(6) 0.023(7)
N20 0.144(12) 0.057(6) 0.096(9) 0.013(6) 0.042(8) 0.023(7)
N1 0.127(11) 0.096(8) 0.050(6) 0.001(6) 0.018(6) 0.018(8)
N3 0.157(15) 0.094(9) 0.092(10) -0.002(8) 0.058(10) 0.008(10)
N27 0.087(9) 0.131(12) 0.102(10) 0.051(9) -0.006(8) 0.022(8)
N23 0.120(11) 0.099(9) 0.078(8) 0.003(7) 0.017(7) 0.040(8)
N13 0.114(10) 0.099(9) 0.076(8) 0.030(7) -0.019(7) 0.014(8)
N7 0.152(14) 0.080(9) 0.097(10) 0.031(8) 0.028(9) 0.027(9)
C10 0.119(12) 0.052(7) 0.086(9) 0.027(7) 0.012(8) 0.008(7)
N31 0.113(11) 0.086(9) 0.115(11) -0.010(8) -0.037(9) -0.005(8)
N32 0.150(14) 0.072(8) 0.127(12) 0.003(8) 0.008(10) -0.003(9)
C9 0.111(11) 0.064(8) 0.079(9) 0.020(7) 0.014(8) 0.001(7)
C1 0.137(16) 0.106(12) 0.075(10) 0.010(8) 0.049(10) 0.020(11)
C13 0.084(10) 0.107(12) 0.090(11) 0.025(9) 0.008(9) 0.003(9)
N11 0.131(13) 0.126(12) 0.104(11) -0.001(9) -0.030(10) -0.021(9)
N28 0.117(11) 0.179(16) 0.085(10) 0.048(10) 0.002(8) 0.045(11)
C2 0.146(14) 0.078(10) 0.126(16) 0.023(10) 0.056(13) 0.004(10)
C4 0.141(15) 0.060(8) 0.090(11) 0.004(8) 0.012(10) 0.001(9)
C11 0.122(13) 0.071(9) 0.096(11) -0.008(8) 0.029(10) -0.003(9)
N8 0.200(19) 0.087(9) 0.121(13) 0.013(9) 0.063(13) -0.012(11)
C12 0.129(14) 0.080(9) 0.083(10) 0.005(7) 0.027(9) 0.024(9)
C16 0.098(10) 0.062(8) 0.093(10) -0.003(7) -0.021(8) -0.005(7)
C15 0.122(14) 0.082(10) 0.100(12) 0.017(9) -0.011(10) -0.020(10)
C14 0.090(10) 0.084(9) 0.092(11) 0.017(8) 0.013(8) 0.012(8)
C8 0.106(14) 0.130(15) 0.107(13) 0.029(12) 0.020(11) 0.030(12)
C3 0.168(18) 0.077(10) 0.085(11) 0.023(9) 0.024(11) 0.049(11)
N16 0.124(14) 0.157(17) 0.25(3) 0.111(18) 0.049(16) 0.035(13)
N15 0.124(13) 0.186(18) 0.20(2) 0.110(17) 0.044(12) 0.072(13)
C6 0.167(19) 0.108(14) 0.079(11) 0.007(8) 0.022(12) 0.017(14)
C5 0.16(2) 0.100(14) 0.143(19) -0.014(10) 0.004(14) -0.030(12)
C7 0.107(14) 0.19(2) 0.150(19) 0.070(17) 0.023(12) 0.068(16)
N12 0.20(2) 0.152(16) 0.103(12) 0.032(10) -0.049(13) -0.042(14)
N4 0.151(14) 0.144(16) 0.161(18) 0.008(13) 0.061(13) -0.006(13)
N24 0.23(2) 0.174(18) 0.122(14) 0.040(13) 0.035(14) 0.102(17)
Na1 0.232(13) 0.151(8) 0.148(9) 0.023(7) -0.028(8) -0.007(8)
Na2 0.223(14) 0.35(2) 0.122(8) 0.002(10) -0.011(9) -0.005(14)
Na4 0.33(2) 0.219(13) 0.174(11) 0.043(10) 0.112(13) 0.091(13)
Na5 0.148(16) 0.32(3) 0.27(3) 0.20(3) 0.095(18) 0.15(2)
Na6 0.23(2) 0.063(7) 0.166(15) 0.030(8) 0.072(14) 0.001(9)
O1W 0.161(13) 0.143(11) 0.112(10) -0.036(8) 0.032(9) -0.056(10)
O2W 0.34(4) 0.161(18) 0.40(4) 0.00(2) 0.17(3) 0.10(2)

loop_
_atom_type_symbol
_atom_type_description
_atom_type_scat_dispersion_real
_atom_type_scat_dispersion_imag
_atom_type_scat_source
C C 0.0181 0.0091 'International Tables Vol C Tables 4.2.6.8 and 6.1.1.4'
H H 0.0000 0.0000 'International Tables Vol C Tables 4.2.6.8 and 6.1.1.4'
Mo Mo -0.0483 2.7339 'International Tables Vol C Tables 4.2.6.8 and 6.1.1.4'
N N 0.0311 0.0180 'International Tables Vol C Tables 4.2.6.8 and 6.1.1.4'
Na Na 0.1353 0.1239 'International Tables Vol C Tables 4.2.6.8 and 6.1.1.4'
O O 0.0492 0.0322 'International Tables Vol C Tables 4.2.6.8 and 6.1.1.4'

loop_
_geom_angle_atom_site_label_1
_geom_angle_atom_site_label_2
_geom_angle_atom_site_label_3
_geom_angle
_geom_angle_site_symmetry_1
_geom_angle_site_symmetry_3
_geom_angle_publ_flag
O5 Mo11 Mo12 48.7(2) . . ?
O5 Mo11 O4 91.0(3) . . ?
O5 Mo11 O10 82.3(3) . . ?
O5 Mo11 N6 163.6(4) . . ?
O8 Mo11 Mo12 47.5(2) . . ?
O8 Mo11 O5 94.7(3) . . ?
O8 Mo11 O4 154.3(4) . . ?
O8 Mo11 O10 78.7(3) . . ?
O8 Mo11 N6 86.2(4) . . ?
O4 Mo11 Mo12 138.2(2) . . ?
O4 Mo11 O10 77.3(3) . . ?
O4 Mo11 N6 81.5(4) . . ?
O10 Mo11 Mo12 85.48(19) . . ?
O23 Mo11 Mo12 99.2(3) . . ?
O23 Mo11 O5 103.3(4) . . ?
O23 Mo11 O8 101.9(4) . . ?
O23 Mo11 O4 101.1(4) . . ?
O23 Mo11 O10 174.2(4) . . ?
O23 Mo11 N6 92.5(4) . . ?
N6 Mo11 Mo12 133.5(3) . . ?
N6 Mo11 O10 81.8(4) . . ?
O2 Mo4 Mo3 138.2(2) . . ?
O2 Mo4 O5 77.9(3) . . ?
O2 Mo4 N21 81.3(4) . . ?
O5 Mo4 Mo3 85.41(19) . . ?
O7 Mo4 Mo3 48.5(2) . . ?
O7 Mo4 O2 91.0(3) . . ?
O7 Mo4 O5 82.3(3) . . ?
O7 Mo4 O12 94.8(3) . . ?
O7 Mo4 N21 162.8(4) . . ?
O12 Mo4 Mo3 47.8(3) . . ?
O12 Mo4 O2 154.9(3) . . ?
O12 Mo4 O5 78.7(3) . . ?
O12 Mo4 N21 86.1(4) . . ?
O15 Mo4 Mo3 99.5(3) . . ?
O15 Mo4 O2 99.8(4) . . ?
O15 Mo4 O5 174.5(4) . . ?
O15 Mo4 O7 102.9(4) . . ?
O15 Mo4 O12 102.6(4) . . ?
O15 Mo4 N21 93.6(4) . . ?
N21 Mo4 Mo3 133.7(3) . . ?
N21 Mo4 O5 81.1(3) . . ?
O2 Mo6 Mo5 101.4(2) . . ?
O2 Mo6 O9 70.2(3) . . ?
O2 Mo6 N17 75.5(4) . . ?
O6 Mo6 Mo5 49.3(2) . . ?
O6 Mo6 O2 87.3(3) . . ?
O6 Mo6 O9 94.9(3) . . ?
O6 Mo6 N17 162.8(4) . . ?
O9 Mo6 Mo5 144.2(2) . . ?
O20 Mo6 Mo5 102.3(3) . . ?
O20 Mo6 O2 155.7(4) . . ?
O20 Mo6 O6 103.9(4) . . ?
O20 Mo6 O9 87.2(4) . . ?
O20 Mo6 O21 104.1(4) . . ?
O20 Mo6 N17 92.3(4) . . ?
O21 Mo6 Mo5 48.6(3) . . ?
O21 Mo6 O2 95.8(3) . . ?
O21 Mo6 O6 96.6(4) . . ?
O21 Mo6 O9 161.4(4) . . ?
O21 Mo6 N17 84.7(4) . . ?
N17 Mo6 Mo5 133.0(3) . . ?
N17 Mo6 O9 80.0(4) . . ?
O5 Mo12 Mo11 49.1(2) . . ?
O5 Mo12 O3 87.6(3) . . ?
O5 Mo12 O11 95.2(3) . . ?
O5 Mo12 N30 164.3(4) . . ?
O3 Mo12 Mo11 100.8(2) . . ?
O3 Mo12 O11 71.1(3) . . ?
O3 Mo12 N30 76.7(4) . . ?
O8 Mo12 Mo11 49.1(3) . . ?
O8 Mo12 O5 96.7(3) . . ?
O8 Mo12 O3 93.7(3) . . ?
O8 Mo12 O11 160.3(4) . . ?
O8 Mo12 N30 84.7(4) . . ?
O11 Mo12 Mo11 144.2(2) . . ?
O16 Mo12 Mo11 102.0(3) . . ?
O16 Mo12 O5 104.0(4) . . ?
O16 Mo12 O3 156.6(4) . . ?
O16 Mo12 O8 104.8(4) . . ?
O16 Mo12 O11 87.4(4) . . ?
O16 Mo12 N30 90.7(5) . . ?
N30 Mo12 Mo11 133.8(3) . . ?
N30 Mo12 O11 79.7(4) . . ?
O6 Mo5 Mo6 49.3(2) . . ?
O6 Mo5 O7 82.4(3) . . ?
O6 Mo5 O1 90.6(4) . . ?
O6 Mo5 N10 162.8(4) . . ?
O7 Mo5 Mo6 85.4(2) . . ?
O1 Mo5 Mo6 138.5(3) . . ?
O1 Mo5 O7 78.1(3) . . ?
O1 Mo5 N10 81.2(4) . . ?
O21 Mo5 Mo6 47.7(3) . . ?
O21 Mo5 O6 95.7(4) . . ?
O21 Mo5 O7 79.6(3) . . ?
O21 Mo5 O1 155.7(4) . . ?
O21 Mo5 N10 86.1(4) . . ?
O25 Mo5 Mo6 99.1(4) . . ?
O25 Mo5 O6 103.0(4) . . ?
O25 Mo5 O7 174.5(4) . . ?
O25 Mo5 O1 100.3(4) . . ?
O25 Mo5 O21 101.0(4) . . ?
O25 Mo5 N10 93.3(5) . . ?
N10 Mo5 Mo6 133.6(4) . . ?
N10 Mo5 O7 81.2(4) . . ?
O6 Mo10 Mo9 85.6(2) . . ?
O3 Mo10 Mo9 138.5(2) . . ?
O3 Mo10 O6 78.8(3) . . ?
O3 Mo10 N25 81.0(4) . . ?
O10 Mo10 Mo9 49.0(2) . . ?
O10 Mo10 O6 82.7(3) . . ?
O10 Mo10 O3 90.8(3) . . ?
O10 Mo10 O14 94.8(4) . . ?
O10 Mo10 N25 163.1(4) . . ?
O14 Mo10 Mo9 47.2(3) . . ?
O14 Mo10 O6 78.7(4) . . ?
O14 Mo10 O3 155.9(4) . . ?
O14 Mo10 N25 87.2(4) . . ?
O18 Mo10 Mo9 99.1(3) . . ?
O18 Mo10 O6 173.9(4) . . ?
O18 Mo10 O3 99.9(4) . . ?
O18 Mo10 O10 103.3(4) . . ?
O18 Mo10 O14 101.6(4) . . ?
O18 Mo10 N25 92.6(4) . . ?
N25 Mo10 Mo9 134.3(3) . . ?
N25 Mo10 O6 81.3(4) . . ?
O7 Mo3 Mo4 49.2(2) . . ?
O7 Mo3 O4 86.7(3) . . ?
O7 Mo3 O17 95.0(3) . . ?
O7 Mo3 N14 161.0(5) . . ?
O4 Mo3 Mo4 100.9(2) . . ?
O4 Mo3 O17 70.3(4) . . ?
O4 Mo3 N14 74.3(5) . . ?
O12 Mo3 Mo4 49.4(3) . . ?
O12 Mo3 O7 97.1(4) . . ?
O12 Mo3 O4 94.5(4) . . ?
O12 Mo3 O17 160.0(4) . . ?
O12 Mo3 N14 84.6(5) . . ?
O17 Mo3 Mo4 144.2(2) . . ?
O22 Mo3 Mo4 102.8(4) . . ?
O22 Mo3 O7 105.1(4) . . ?
O22 Mo3 O4 155.9(4) . . ?
O22 Mo3 O12 104.5(5) . . ?
O22 Mo3 O17 87.5(4) . . ?
O22 Mo3 N14 92.6(5) . . ?
N14 Mo3 Mo4 133.7(4) . . ?
N14 Mo3 O17 78.8(5) . . ?
O2 Mo8 Mo7 97.7(3) . . ?
O2 Mo8 N18 78.1(4) . . ?
O2 Mo8 N22 81.0(4) . . ?
O9 Mo8 Mo7 49.0(2) . . ?
O9 Mo8 O2 75.9(3) . . ?
O9 Mo8 N18 82.9(4) . . ?
O9 Mo8 N22 156.6(4) . . ?
O11 Mo8 Mo7 49.4(3) . . ?
O11 Mo8 O2 94.7(3) . . ?
O11 Mo8 O9 94.8(4) . . ?
O11 Mo8 N18 172.8(4) . . ?
O11 Mo8 N22 83.7(4) . . ?
O24 Mo8 Mo7 102.0(4) . . ?
O24 Mo8 O2 159.4(4) . . ?
O24 Mo8 O9 113.3(4) . . ?
O24 Mo8 O11 102.6(4) . . ?
O24 Mo8 N18 84.6(4) . . ?
O24 Mo8 N22 89.7(5) . . ?
N18 Mo8 Mo7 130.4(3) . . ?
N22 Mo8 Mo7 132.9(3) . . ?
N22 Mo8 N18 95.7(4) . . ?
O10 Mo9 Mo10 48.9(2) . . ?
O10 Mo9 O1 87.7(3) . . ?
O10 Mo9 O13 94.6(3) . . ?
O10 Mo9 N2 164.2(4) . . ?
O1 Mo9 Mo10 101.1(2) . . ?
O1 Mo9 O13 70.0(4) . . ?
O1 Mo9 N2 76.4(4) . . ?
O13 Mo9 Mo10 143.4(2) . . ?
O14 Mo9 Mo10 49.5(3) . . ?
O14 Mo9 O10 97.0(4) . . ?
O14 Mo9 O1 94.2(4) . . ?
O14 Mo9 O13 160.0(4) . . ?
O14 Mo9 N2 84.3(4) . . ?
O19 Mo9 Mo10 102.7(4) . . ?
O19 Mo9 O10 103.8(4) . . ?
O19 Mo9 O1 155.5(4) . . ?
O19 Mo9 O13 87.4(5) . . ?
O19 Mo9 O14 105.5(5) . . ?
O19 Mo9 N2 90.9(5) . . ?
N2 Mo9 Mo10 133.8(3) . . ?
N2 Mo9 O13 80.2(4) . . ?
O3 Mo7 Mo8 98.7(2) . . ?
O3 Mo7 N29 76.8(4) . . ?
O3 Mo7 N26 80.7(4) . . ?
O9 Mo7 Mo8 49.2(3) . . ?
O9 Mo7 O3 95.8(3) . . ?
O9 Mo7 O11 94.8(4) . . ?
O9 Mo7 N29 172.3(4) . . ?
O9 Mo7 N26 84.3(4) . . ?
O11 Mo7 Mo8 49.1(2) . . ?
O11 Mo7 O3 76.2(3) . . ?
O11 Mo7 N29 81.7(4) . . ?
O11 Mo7 N26 156.7(4) . . ?
O26 Mo7 Mo8 101.5(4) . . ?
O26 Mo7 O3 158.2(5) . . ?
O26 Mo7 O9 103.4(4) . . ?
O26 Mo7 O11 111.7(5) . . ?
O26 Mo7 N29 84.2(5) . . ?
O26 Mo7 N26 91.0(5) . . ?
N29 Mo7 Mo8 129.3(4) . . ?
N26 Mo7 Mo8 133.5(3) . . ?
N26 Mo7 N29 96.1(5) . . ?
O1 Mo1 Mo2 98.1(2) . . ?
O1 Mo1 N9 81.3(4) . . ?
O1 Mo1 N1 77.3(4) . . ?
O13 Mo1 Mo2 48.0(3) . . ?
O13 Mo1 O1 75.6(4) . . ?
O13 Mo1 N9 156.6(4) . . ?
O13 Mo1 N1 82.5(5) . . ?
O17 Mo1 Mo2 49.4(3) . . ?
O17 Mo1 O1 95.6(3) . . ?
O17 Mo1 O13 93.7(4) . . ?
O17 Mo1 N9 84.7(5) . . ?
O17 Mo1 N1 172.5(4) . . ?
N9 Mo1 Mo2 134.0(4) . . ?
N9 Mo1 N1 96.2(5) . . ?
O27 Mo1 Mo2 102.3(4) . . ?
O27 Mo1 O1 158.1(5) . . ?
O27 Mo1 O13 113.0(5) . . ?
O27 Mo1 O17 103.6(5) . . ?
O27 Mo1 N9 89.9(6) . . ?
O27 Mo1 N1 83.9(5) . . ?
N1 Mo1 Mo2 128.8(4) . . ?
O4 Mo2 Mo1 98.1(2) . . ?
O4 Mo2 N5 80.5(4) . . ?
O4 Mo2 N13 77.6(4) . . ?
O13 Mo2 Mo1 49.4(3) . . ?
O13 Mo2 O4 94.2(4) . . ?
O13 Mo2 O17 94.5(4) . . ?
O13 Mo2 N5 84.6(5) . . ?
O13 Mo2 N13 171.8(4) . . ?
O17 Mo2 Mo1 48.8(3) . . ?
O17 Mo2 O4 76.4(4) . . ?
O17 Mo2 N5 156.8(4) . . ?
O17 Mo2 N13 83.4(5) . . ?
O28 Mo2 Mo1 101.7(5) . . ?
O28 Mo2 O4 159.3(5) . . ?
O28 Mo2 O13 103.3(5) . . ?
O28 Mo2 O17 112.6(5) . . ?
O28 Mo2 N5 90.1(5) . . ?
O28 Mo2 N13 84.8(6) . . ?
N5 Mo2 Mo1 133.8(3) . . ?
N13 Mo2 Mo1 130.9(4) . . ?
N13 Mo2 N5 94.2(5) . . ?
Mo4 O2 Mo6 123.9(4) . . ?
Mo4 O2 Mo8 131.5(4) . . ?
Mo8 O2 Mo6 104.3(4) . . ?
Mo11 O5 Mo4 133.3(4) . . ?
Mo12 O5 Mo11 82.2(3) . . ?
Mo12 O5 Mo4 143.9(4) . . ?
Mo6 O6 Mo5 81.4(3) . . ?
Mo6 O6 Mo10 144.6(4) . . ?
Mo5 O6 Mo10 133.5(4) . . ?
Mo4 O7 Mo5 132.6(4) . . ?
Mo3 O7 Mo4 82.3(3) . . ?
Mo3 O7 Mo5 144.4(4) . . ?
Mo10 O3 Mo12 124.8(4) . . ?
Mo10 O3 Mo7 131.1(4) . . ?
Mo7 O3 Mo12 103.9(4) . . ?
Mo12 O8 Mo11 83.4(3) . . ?
Mo6 O9 Na1 97.6(4) . 1_565 ?
Mo8 O9 Mo6 103.0(4) . . ?
Mo8 O9 Na1 128.1(5) . 1_565 ?
Mo7 O9 Mo6 133.8(4) . . ?
Mo7 O9 Mo8 81.8(3) . . ?
Mo7 O9 Na1 115.5(4) . 1_565 ?
Mo11 O4 Mo3 123.5(5) . . ?
Mo11 O4 Mo2 132.4(5) . . ?
Mo2 O4 Mo3 103.6(4) . . ?
Mo10 O10 Mo11 133.2(4) . . ?
Mo10 O10 Mo9 82.1(3) . . ?
Mo9 O10 Mo11 144.1(4) . . ?
Mo5 O1 Mo9 124.0(4) . . ?
Mo5 O1 Mo1 131.2(5) . . ?
Mo1 O1 Mo9 104.6(4) . . ?
Mo8 O11 Mo12 134.0(4) . . ?
Mo8 O11 Mo7 81.5(3) . . ?
Mo7 O11 Mo12 102.7(4) . . ?
Mo3 O12 Mo4 82.8(3) . . ?
Mo9 O13 Na4 104.1(5) . 2_666 ?
Mo1 O13 Mo9 103.1(4) . . ?
Mo1 O13 Na4 120.4(5) . 2_666 ?
Mo2 O13 Mo9 135.1(5) . . ?
Mo2 O13 Mo1 82.7(4) . . ?
Mo2 O13 Na4 111.0(5) . 2_666 ?
Mo9 O14 Mo10 83.2(4) . . ?
Mo4 O15 Na5 125.0(9) . 2_765 ?
Mo12 O16 Na6 164.7(8) . . ?
Mo3 O17 Na2 98.3(5) . 1_655 ?
Mo1 O17 Mo3 133.9(4) . . ?
Mo1 O17 Mo2 81.8(4) . . ?
Mo1 O17 Na2 114.7(5) . 1_655 ?
Mo2 O17 Mo3 103.1(4) . . ?
Mo2 O17 Na2 127.9(5) . 1_655 ?
Mo6 O20 Na1 115.0(5) . 1_565 ?
Mo6 O21 Mo5 83.7(3) . . ?
Mo3 O22 Na2 114.8(6) . 1_655 ?
N22 N21 Mo4 122.1(7) . . ?
C12 N21 Mo4 133.8(11) . . ?
C12 N21 N22 103.3(11) . . ?
N18 N17 Mo6 118.0(8) . . ?
C10 N17 Mo6 136.6(10) . . ?
C10 N17 N18 105.3(11) . . ?
N17 N18 Mo8 113.0(8) . . ?
C9 N18 Mo8 140.8(10) . . ?
C9 N18 N17 106.1(11) . . ?
N29 N30 Mo12 115.2(8) . . ?
C16 N30 Mo12 137.3(10) . . ?
C16 N30 N29 107.2(11) . . ?
N9 N10 Mo5 121.1(9) . . ?
C6 N10 Mo5 133.5(13) . . ?
C6 N10 N9 104.9(13) . . ?
N26 N25 Mo10 119.8(9) . . ?
C14 N25 Mo10 133.8(11) . . ?
C14 N25 N26 104.8(13) . . ?
Mo7 O26 Na1 126.1(6) . 2_655 ?
C10 N19 Na6 124.7(10) . 1_565 ?
C9 N19 C10 102.5(12) . . ?
C9 N19 Na6 130.8(11) . 1_565 ?
N5 N6 Mo11 121.0(9) . . ?
C4 N6 Mo11 134.0(11) . . ?
C4 N6 N5 104.3(12) . . ?
N30 N29 Mo7 116.1(8) . . ?
C15 N29 Mo7 135.8(11) . . ?
C15 N29 N30 107.8(12) . . ?
N25 N26 Mo7 122.9(9) . . ?
C13 N26 Mo7 129.4(11) . . ?
C13 N26 N25 105.9(14) . . ?
N1 N2 Mo9 116.2(9) . . ?
C2 N2 Mo9 140.1(14) . . ?
C2 N2 N1 103.4(14) . . ?
N10 N9 Mo1 120.5(9) . . ?
C5 N9 Mo1 128.8(15) . . ?
C5 N9 N10 109.2(17) . . ?
N21 N22 Mo8 119.5(8) . . ?
C11 N22 Mo8 130.0(12) . . ?
C11 N22 N21 108.6(13) . . ?
Mo1 O27 Na2 128.5(7) . 2_666 ?
N13 N14 Mo3 117.9(10) . . ?
C8 N14 Mo3 134.4(15) . . ?
C8 N14 N13 107.7(15) . . ?
N6 N5 Mo2 120.8(8) . . ?
C3 N5 Mo2 130.7(12) . . ?
C3 N5 N6 106.3(14) . . ?
H20A N20 H20B 120.0 . . ?
C10 N20 H20A 120.0 . . ?
C10 N20 H20B 120.0 . . ?
N2 N1 Mo1 114.8(8) . . ?
C1 N1 Mo1 138.4(14) . . ?
C1 N1 N2 106.7(15) . . ?
C1 N3 Na4 117.9(13) . . ?
C2 N3 C1 103.7(17) . . ?
C2 N3 Na4 138.3(17) . . ?
C13 N27 C14 104.3(14) . . ?
C13 N27 Na5 113.3(12) . 2_665 ?
C14 N27 Na5 142.0(14) . 2_665 ?
C12 N23 C11 102.0(14) . . ?
N14 N13 Mo2 114.6(9) . . ?
C7 N13 Mo2 138.5(15) . . ?
C7 N13 N14 106.8(17) . . ?
C3 N7 C4 104.4(15) . . ?
N17 C10 N19 111.7(13) . . ?
N17 C10 N20 123.2(14) . . ?
N20 C10 N19 124.9(12) . . ?
C15 N31 C16 105.9(13) . . ?
H32A N32 H32B 120.0 . . ?
C16 N32 H32A 120.0 . . ?
C16 N32 H32B 120.0 . . ?
C16 N32 Na1 122.1(12) . . ?
Na1 N32 H32A 117.5 . . ?
Na1 N32 H32B 6.1 . . ?
N18 C9 N19 114.4(14) . . ?
N18 C9 H9 122.8 . . ?
N19 C9 H9 122.8 . . ?
N1 C1 N3 110.8(17) . . ?
N26 C13 H13 124.4 . . ?
N27 C13 N26 111.2(15) . . ?
N27 C13 H13 124.4 . . ?
C5 N11 C6 109.2(18) . . ?
H28A N28 H28B 120.0 . . ?
C14 N28 H28A 120.0 . . ?
C14 N28 H28B 120.0 . . ?
N2 C2 N3 115(2) . . ?
N2 C2 N4 121(2) . . ?
N3 C2 N4 123(2) . . ?
N6 C4 N7 111.3(16) . . ?
N8 C4 N6 122.7(16) . . ?
N8 C4 N7 125.8(17) . . ?
N22 C11 N23 110.8(16) . . ?
N22 C11 H11 124.6 . . ?
N23 C11 H11 124.6 . . ?
C4 N8 H8A 120.0 . . ?
C4 N8 H8B 120.0 . . ?
H8A N8 H8B 120.0 . . ?
N21 C12 N23 115.1(16) . . ?
N21 C12 N24 124.9(16) . . ?
N23 C12 N24 120.0(16) . . ?
N30 C16 N31 109.4(13) . . ?
N32 C16 N30 125.6(15) . . ?
N32 C16 N31 125.0(14) . . ?
N29 C15 N31 109.6(15) . . ?
N29 C15 H15 125.2 . . ?
N31 C15 H15 125.2 . . ?
N25 C14 N27 113.5(16) . . ?
N25 C14 N28 122.4(16) . . ?
N28 C14 N27 123.9(16) . . ?
N14 C8 N16 124(2) . . ?
N14 C8 N15 111.5(19) . . ?
N16 C8 N15 124.2(19) . . ?
N5 C3 N7 113.6(16) . . ?
N5 C3 H3 123.2 . . ?
N7 C3 H3 123.2 . . ?
C8 N16 H16A 120.0 . . ?
C8 N16 H16B 120.0 . . ?
H16A N16 H16B 120.0 . . ?
C7 N15 C8 104.4(18) . . ?
N10 C6 N11 109.2(17) . . ?
N12 C6 N10 124(2) . . ?
N12 C6 N11 126(2) . . ?
N9 C5 H5 126.4 . . ?
N11 C5 N9 107(2) . . ?
N11 C5 H5 126.4 . . ?
N13 C7 N15 110(2) . . ?
N13 C7 H7 125.1 . . ?
N15 C7 H7 125.1 . . ?
C6 N12 H12A 120.0 . . ?
C6 N12 H12B 120.0 . . ?
H12A N12 H12B 120.0 . . ?
C2 N4 H4A 106.9 . . ?
C2 N4 H4B 106.9 . . ?
C2 N4 Na2 121.8(15) . . ?
H4A N4 H4B 106.7 . . ?
Na2 N4 H4A 106.9 . . ?
Na2 N4 H4B 106.9 . . ?
C12 N24 H24A 120.0 . . ?
C12 N24 H24B 120.0 . . ?
H24A N24 H24B 120.0 . . ?
O20 Na1 O9 54.6(3) 1_545 1_545 ?
O20 Na1 O26 129.2(6) 1_545 2_655 ?
O26 Na1 O9 82.8(4) 2_655 1_545 ?
N32 Na1 O9 110.0(6) . 1_545 ?
N32 Na1 O20 73.4(5) . 1_545 ?
N32 Na1 O26 101.4(6) . 2_655 ?
O17 Na2 Na4 165.6(6) 1_455 . ?
O22 Na2 O17 54.2(4) 1_455 1_455 ?
O22 Na2 O27 132.3(7) 1_455 2_666 ?
O22 Na2 Na4 139.3(7) 1_455 . ?
O27 Na2 O17 87.0(6) 2_666 1_455 ?
O27 Na2 Na4 83.3(4) 2_666 . ?
N4 Na2 O17 110.2(7) . 1_455 ?
N4 Na2 O22 74.8(6) . 1_455 ?
N4 Na2 O27 98.5(8) . 2_666 ?
N4 Na2 Na4 81.9(6) . . ?
O13 Na4 Na2 85.5(6) 2_666 . ?
N3 Na4 O13 117.8(6) . 2_666 ?
N3 Na4 Na2 74.5(7) . . ?
N27 Na5 O15 73.1(6) 2_665 2_765 ?
O16 Na6 N19 93.4(7) . 1_545 ?
O16 Na6 Na6 144.4(8) . 2_755 ?
O16 Na6 O1W 73.9(6) . . ?
O16 Na6 O2W 114.0(8) . 2_755 ?
N19 Na6 Na6 115.8(8) 1_545 2_755 ?
N19 Na6 O1W 132.2(10) 1_545 . ?
N19 Na6 O2W 122.5(10) 1_545 2_755 ?
O1W Na6 Na6 97.6(7) . 2_755 ?
O1W Na6 O2W 104.4(8) . 2_755 ?
O2W Na6 O16 155.2(14) . . ?
O2W Na6 N19 92.9(9) . 1_545 ?
O2W Na6 Na6 48.8(10) . 2_755 ?
O2W Na6 Na6 33.4(7) 2_755 2_755 ?
O2W Na6 O1W 84.1(11) . . ?
O2W Na6 O2W 82.2(14) . 2_755 ?
Na6 O2W Na6 97.8(14) . 2_755 ?

loop_
_geom_bond_atom_site_label_1
_geom_bond_atom_site_label_2
_geom_bond_distance
_geom_bond_site_symmetry_2
_geom_bond_publ_flag
Mo11 Mo12 2.5806(14) . ?
Mo11 O5 1.969(8) . ?
Mo11 O8 1.965(9) . ?
Mo11 O4 1.982(9) . ?
Mo11 O10 2.286(8) . ?
Mo11 O23 1.690(9) . ?
Mo11 N6 2.154(11) . ?
Mo4 Mo3 2.5783(14) . ?
Mo4 O2 1.994(9) . ?
Mo4 O5 2.286(8) . ?
Mo4 O7 1.970(8) . ?
Mo4 O12 1.973(9) . ?
Mo4 O15 1.661(10) . ?
Mo4 N21 2.164(10) . ?
Mo6 Mo5 2.5748(15) . ?
Mo6 O2 2.103(8) . ?
Mo6 O6 1.974(9) . ?
Mo6 O9 2.217(8) . ?
Mo6 O20 1.701(9) . ?
Mo6 O21 1.916(9) . ?
Mo6 N17 2.156(12) . ?
Mo12 O5 1.958(8) . ?
Mo12 O3 2.091(9) . ?
Mo12 O8 1.914(8) . ?
Mo12 O11 2.215(8) . ?
Mo12 O16 1.692(9) . ?
Mo12 N30 2.198(11) . ?
Mo5 O6 1.975(8) . ?
Mo5 O7 2.300(7) . ?
Mo5 O1 2.003(9) . ?
Mo5 O21 1.943(9) . ?
Mo5 O25 1.666(9) . ?
Mo5 N10 2.172(13) . ?
Mo10 Mo9 2.5760(15) . ?
Mo10 O6 2.271(8) . ?
Mo10 O3 1.992(9) . ?
Mo10 O10 1.961(8) . ?
Mo10 O14 1.974(9) . ?
Mo10 O18 1.686(9) . ?
Mo10 N25 2.188(11) . ?
Mo3 O7 1.950(8) . ?
Mo3 O4 2.131(10) . ?
Mo3 O12 1.924(9) . ?
Mo3 O17 2.216(10) . ?
Mo3 O22 1.672(10) . ?
Mo3 N14 2.191(12) . ?
Mo8 Mo7 2.5869(18) . ?
Mo8 O2 2.061(8) . ?
Mo8 O9 1.980(9) . ?
Mo8 O11 1.976(8) . ?
Mo8 O24 1.697(9) . ?
Mo8 N18 2.176(11) . ?
Mo8 N22 2.167(12) . ?
Mo9 O10 1.962(8) . ?
Mo9 O1 2.101(10) . ?
Mo9 O13 2.213(9) . ?
Mo9 O14 1.904(10) . ?
Mo9 O19 1.692(10) . ?
Mo9 N2 2.185(11) . ?
Mo7 O3 2.078(8) . ?
Mo7 O9 1.972(8) . ?
Mo7 O11 1.985(9) . ?
Mo7 O26 1.689(10) . ?
Mo7 N29 2.196(11) . ?
Mo7 N26 2.088(16) . ?
Mo1 Mo2 2.5914(19) . ?
Mo1 O1 2.055(9) . ?
Mo1 O13 1.982(10) . ?
Mo1 O17 1.971(10) . ?
Mo1 N9 2.130(15) . ?
Mo1 O27 1.663(11) . ?
Mo1 N1 2.201(14) . ?
Mo2 O4 2.059(9) . ?
Mo2 O13 1.940(10) . ?
Mo2 O17 1.987(11) . ?
Mo2 O28 1.676(10) . ?
Mo2 N5 2.143(14) . ?
Mo2 N13 2.143(16) . ?
O9 Na1 3.009(15) 1_565 ?
O13 Na4 2.887(17) 2_666 ?
O15 Na5 2.96(2) 2_765 ?
O16 Na6 2.48(2) . ?
O17 Na2 2.994(18) 1_655 ?
O20 Na1 2.935(14) 1_565 ?
O22 Na2 2.970(16) 1_655 ?
N21 N22 1.382(15) . ?
N21 C12 1.306(19) . ?
N17 N18 1.422(15) . ?
N17 C10 1.308(17) . ?
N18 C9 1.277(17) . ?
N30 N29 1.381(16) . ?
N30 C16 1.322(17) . ?
N10 N9 1.399(18) . ?
N10 C6 1.33(2) . ?
N25 N26 1.393(17) . ?
N25 C14 1.291(18) . ?
O26 Na1 2.968(18) 2_655 ?
N19 C10 1.384(19) . ?
N19 C9 1.336(18) . ?
N19 Na6 2.518(18) 1_565 ?
N6 N5 1.413(16) . ?
N6 C4 1.33(2) . ?
N29 C15 1.315(19) . ?
N26 C13 1.34(2) . ?
N2 N1 1.399(18) . ?
N2 C2 1.30(2) . ?
N9 C5 1.35(2) . ?
N22 C11 1.296(18) . ?
O27 Na2 2.97(2) 2_666 ?
N14 N13 1.375(19) . ?
N14 C8 1.26(2) . ?
N5 C3 1.30(2) . ?
N20 H20A 0.8800 . ?
N20 H20B 0.8800 . ?
N20 C10 1.314(18) . ?
N1 C1 1.328(19) . ?
N3 C1 1.33(3) . ?
N3 C2 1.31(2) . ?
N3 Na4 2.683(19) . ?
N27 C13 1.31(2) . ?
N27 C14 1.33(2) . ?
N27 Na5 2.76(2) 2_665 ?
N23 C11 1.37(2) . ?
N23 C12 1.33(2) . ?
N13 C7 1.31(2) . ?
N7 C4 1.36(2) . ?
N7 C3 1.30(2) . ?
N31 C16 1.366(19) . ?
N31 C15 1.36(2) . ?
N32 H32A 0.8800 . ?
N32 H32B 0.8800 . ?
N32 C16 1.28(2) . ?
N32 Na1 2.847(18) . ?
C9 H9 0.9500 . ?
C13 H13 0.9500 . ?
N11 C6 1.37(2) . ?
N11 C5 1.31(3) . ?
N28 H28A 0.8800 . ?
N28 H28B 0.8800 . ?
N28 C14 1.33(2) . ?
C2 N4 1.35(3) . ?
C4 N8 1.30(2) . ?
C11 H11 0.9500 . ?
N8 H8A 0.8800 . ?
N8 H8B 0.8800 . ?
C12 N24 1.34(2) . ?
C15 H15 0.9500 . ?
C8 N16 1.34(3) . ?
C8 N15 1.35(2) . ?
C3 H3 0.9500 . ?
N16 H16A 0.8800 . ?
N16 H16B 0.8800 . ?
N15 C7 1.35(3) . ?
C6 N12 1.23(2) . ?
C5 H5 0.9500 . ?
C7 H7 0.9500 . ?
N12 H12A 0.8800 . ?
N12 H12B 0.8800 . ?
N4 H4A 0.9100 . ?
N4 H4B 0.9100 . ?
N4 Na2 2.78(3) . ?
N24 H24A 0.8800 . ?
N24 H24B 0.8800 . ?
Na2 Na4 3.45(2) . ?
Na6 Na6 3.97(4) 2_755 ?
Na6 O1W 2.66(3) . ?
Na6 O2W 3.01(4) 2_755 ?
Na6 O2W 2.20(4) . ?

loop_
_geom_torsion_atom_site_label_1
_geom_torsion_atom_site_label_2
_geom_torsion_atom_site_label_3
_geom_torsion_atom_site_label_4
_geom_torsion
_geom_torsion_site_symmetry_1
_geom_torsion_site_symmetry_2
_geom_torsion_site_symmetry_3
_geom_torsion_site_symmetry_4
_geom_torsion_publ_flag
Mo11 Mo12 O16 Na6 170(2) . . . . ?
Mo11 N6 N5 Mo2 23.7(14) . . . . ?
Mo11 N6 N5 C3 -171.2(10) . . . . ?
Mo11 N6 C4 N7 169.4(11) . . . . ?
Mo11 N6 C4 N8 -6(3) . . . . ?
Mo4 Mo3 O22 Na2 165.9(5) . . . 1_655 ?
Mo4 N21 N22 Mo8 -26.3(12) . . . . ?
Mo4 N21 N22 C11 167.7(9) . . . . ?
Mo4 N21 C12 N23 -167.2(11) . . . . ?
Mo4 N21 C12 N24 14(3) . . . . ?
Mo6 N17 N18 Mo8 -4.1(11) . . . . ?
Mo6 N17 N18 C9 173.5(10) . . . . ?
Mo6 N17 C10 N19 -173.9(11) . . . . ?
Mo6 N17 C10 N20 3(3) . . . . ?
Mo12 N30 N29 Mo7 -0.7(14) . . . . ?
Mo12 N30 N29 C15 173.7(12) . . . . ?
Mo12 N30 C16 N31 -174.0(13) . . . . ?
Mo12 N30 C16 N32 4(3) . . . . ?
Mo5 Mo6 O20 Na1 -166.7(4) . . . 1_565 ?
Mo5 N10 N9 Mo1 26.0(15) . . . . ?
Mo5 N10 N9 C5 -166.9(14) . . . . ?
Mo5 N10 C6 N11 167.4(13) . . . . ?
Mo5 N10 C6 N12 -3(3) . . . . ?
Mo10 N25 N26 Mo7 -25.2(13) . . . . ?
Mo10 N25 N26 C13 169.0(9) . . . . ?
Mo10 N25 C14 N27 -169.1(11) . . . . ?
Mo10 N25 C14 N28 16(2) . . . . ?
Mo3 Mo4 O15 Na5 159.1(6) . . . 2_765 ?
Mo3 N14 N13 Mo2 1.6(14) . . . . ?
Mo3 N14 N13 C7 178.6(15) . . . . ?
Mo3 N14 C8 N16 3(4) . . . . ?
Mo3 N14 C8 N15 -178.0(16) . . . . ?
Mo8 Mo7 O26 Na1 49.2(6) . . . 2_655 ?
Mo8 N18 C9 N19 -179.9(12) . . . . ?
Mo8 N22 C11 N23 -160.8(11) . . . . ?
Mo9 N2 N1 Mo1 1.4(12) . . . . ?
Mo9 N2 N1 C1 -178.7(10) . . . . ?
Mo9 N2 C2 N3 178.0(12) . . . . ?
Mo9 N2 C2 N4 -4(3) . . . . ?
Mo7 N29 C15 N31 175.5(13) . . . . ?
Mo7 N26 C13 N27 -162.8(11) . . . . ?
Mo1 N9 C5 N11 160.4(15) . . . . ?
Mo1 N1 C1 N3 -179.0(12) . . . . ?
Mo2 Mo1 O27 Na2 -47.1(9) . . . 2_666 ?
Mo2 N5 C3 N7 162.8(12) . . . . ?
Mo2 N13 C7 N15 175.6(16) . . . . ?
O2 Mo4 O15 Na5 -58.1(7) . . . 2_765 ?
O2 Mo6 O20 Na1 -0.6(13) . . . 1_565 ?
O5 Mo12 O16 Na6 -139(2) . . . . ?
O6 Mo6 O20 Na1 -116.1(5) . . . 1_565 ?
O7 Mo4 O15 Na5 -151.5(6) . . . 2_765 ?
O7 Mo3 O22 Na2 115.1(6) . . . 1_655 ?
O3 Mo12 O16 Na6 -21(3) . . . . ?
O3 Mo7 O26 Na1 -108.8(13) . . . 2_655 ?
O8 Mo12 O16 Na6 120(2) . . . . ?
O9 Mo6 O20 Na1 -21.7(5) . . . 1_565 ?
O9 Mo7 O26 Na1 99.6(6) . . . 2_655 ?
O4 Mo3 O22 Na2 -2.1(14) . . . 1_655 ?
O1 Mo1 O27 Na2 111.7(14) . . . 2_666 ?
O11 Mo12 O16 Na6 -44(2) . . . . ?
O11 Mo7 O26 Na1 -1.1(8) . . . 2_655 ?
O12 Mo4 O15 Na5 110.5(6) . . . 2_765 ?
O12 Mo3 O22 Na2 -143.2(6) . . . 1_655 ?
O13 Mo1 O27 Na2 2.3(10) . . . 2_666 ?
O17 Mo3 O22 Na2 20.6(6) . . . 1_655 ?
O17 Mo1 O27 Na2 -97.8(9) . . . 2_666 ?
O21 Mo6 O20 Na1 143.3(5) . . . 1_565 ?
N21 Mo4 O15 Na5 23.7(7) . . . 2_765 ?
N21 N22 C11 N23 3.3(17) . . . . ?
N17 Mo6 O20 Na1 58.2(6) . . . 1_565 ?
N17 N18 C9 N19 3.5(18) . . . . ?
N18 N17 C10 N19 1.5(17) . . . . ?
N18 N17 C10 N20 178.0(15) . . . . ?
N30 Mo12 O16 Na6 35(2) . . . . ?
N30 N29 C15 N31 3(2) . . . . ?
N10 N9 C5 N11 -5(2) . . . . ?
N25 N26 C13 N27 1.8(18) . . . . ?
N6 N5 C3 N7 -0.2(19) . . . . ?
N29 Mo7 O26 Na1 -79.8(7) . . . 2_655 ?
N29 N30 C16 N31 -1(2) . . . . ?
N29 N30 C16 N32 177.3(18) . . . . ?
N26 Mo7 O26 Na1 -175.9(7) . . . 2_655 ?
N26 N25 C14 N27 -3.9(18) . . . . ?
N26 N25 C14 N28 -178.9(16) . . . . ?
N2 N1 C1 N3 1.1(19) . . . . ?
N2 C2 N4 Na2 -172.0(13) . . . . ?
N9 Mo1 O27 Na2 177.7(9) . . . 2_666 ?
N9 N10 C6 N11 -4(2) . . . . ?
N9 N10 C6 N12 -174(2) . . . . ?
N22 N21 C12 N23 2.3(19) . . . . ?
N22 N21 C12 N24 -176(2) . . . . ?
N14 Mo3 O22 Na2 -58.1(7) . . . 1_655 ?
N14 N13 C7 N15 0(3) . . . . ?
N14 C8 N15 C7 0(3) . . . . ?
N5 N6 C4 N7 -0.9(18) . . . . ?
N5 N6 C4 N8 -176.0(18) . . . . ?
N1 Mo1 O27 Na2 81.4(9) . . . 2_666 ?
N1 N2 C2 N3 4(2) . . . . ?
N1 N2 C2 N4 -178.0(18) . . . . ?
N3 C2 N4 Na2 6(3) . . . . ?
N13 N14 C8 N16 -179(2) . . . . ?
N13 N14 C8 N15 0(2) . . . . ?
C10 N17 N18 Mo8 179.4(10) . . . . ?
C10 N17 N18 C9 -3.0(15) . . . . ?
C10 N19 C9 N18 -2.5(19) . . . . ?
C9 N19 C10 N17 0.4(18) . . . . ?
C9 N19 C10 N20 -176.0(17) . . . . ?
C1 N3 C2 N2 -3(2) . . . . ?
C1 N3 C2 N4 179(2) . . . . ?
C13 N27 C14 N25 5(2) . . . . ?
C13 N27 C14 N28 179.9(17) . . . . ?
C2 N2 N1 Mo1 177.2(10) . . . . ?
C2 N2 N1 C1 -2.8(16) . . . . ?
C2 N3 C1 N1 1(2) . . . . ?
C4 N6 N5 Mo2 -164.4(11) . . . . ?
C4 N6 N5 C3 0.7(16) . . . . ?
C4 N7 C3 N5 0(2) . . . . ?
C11 N23 C12 N21 0(2) . . . . ?
C11 N23 C12 N24 178.0(19) . . . . ?
C12 N21 N22 Mo8 162.7(10) . . . . ?
C12 N21 N22 C11 -3.3(15) . . . . ?
C12 N23 C11 N22 -1.8(19) . . . . ?
C16 N30 N29 Mo7 -175.7(11) . . . . ?
C16 N30 N29 C15 -1.4(19) . . . . ?
C16 N31 C15 N29 -3(2) . . . . ?
C15 N31 C16 N30 2(2) . . . . ?
C15 N31 C16 N32 -175.7(19) . . . . ?
C14 N25 N26 Mo7 167.1(10) . . . . ?
C14 N25 N26 C13 1.2(15) . . . . ?
C14 N27 C13 N26 -4.0(19) . . . . ?
C8 N14 N13 Mo2 -177.0(13) . . . . ?
C8 N14 N13 C7 0(2) . . . . ?
C8 N15 C7 N13 0(3) . . . . ?
C3 N7 C4 N6 1(2) . . . . ?
C3 N7 C4 N8 176(2) . . . . ?
N16 C8 N15 C7 179(3) . . . . ?
C6 N10 N9 Mo1 -161.5(12) . . . . ?
C6 N10 N9 C5 6(2) . . . . ?
C6 N11 C5 N9 3(3) . . . . ?
C5 N11 C6 N10 1(3) . . . . ?
C5 N11 C6 N12 171(3) . . . . ?
Na1 N32 C16 N30 173.3(13) . . . . ?
Na1 N32 C16 N31 -9(3) . . . . ?
Na4 N3 C1 N1 -176.0(11) . . . . ?
Na4 N3 C2 N2 173.0(13) . . . . ?
Na4 N3 C2 N4 -5(3) . . . . ?
Na5 N27 C13 N26 170.8(12) 2_665 . . . ?
Na5 N27 C14 N25 -167.2(16) 2_665 . . . ?
Na5 N27 C14 N28 8(3) 2_665 . . . ?
Na6 N19 C10 N17 165.7(12) 1_565 . . . ?
Na6 N19 C10 N20 -11(3) 1_565 . . . ?
Na6 N19 C9 N18 -166.5(13) 1_565 . . . ?

loop_
_smtbx_masks_void_nr
_smtbx_masks_void_average_x
_smtbx_masks_void_average_y
_smtbx_masks_void_average_z
_smtbx_masks_void_volume
_smtbx_masks_void_count_electrons
_smtbx_masks_void_content
1 -0.396 0.000 0.500 705.4 242.3 '24 H2O'
